data_2000154
loop_
_publ_author_name
'Wang, J.-L.'
'Sun, M.'
'Miao, F. M.'
'Chen, Q.-J.'
'Jin, S.-J.'

_publ_section_title
;Structure of
 6,13-bis(butylthio)-5,12-dioxa-6,13-dithioxo-6a,7,13a,14-tetraaza-6,13-diphosphadibenz[<i>a</i>,<i>h</i>]anthracene
;
_journal_issue 12
_journal_name_full 'Acta Crystallographica Section C'
_journal_page_first 2676
_journal_page_last 2677
_journal_paper_doi 10.1107/S010827019100639X
_journal_volume 47
_journal_year 1991
_chemical_formula_sum 'C22 H26 N4 O2 P2 S4'
_chemical_formula_weight 586.68
_symmetry_cell_setting monoclinic
_symmetry_space_group_name_H-M 'A 1 2/a 1'
_cell_angle_alpha 90
_cell_angle_beta 90.48(2)
_cell_angle_gamma 90
_cell_formula_units_Z 4
_cell_length_a 14.941(5)
_cell_length_b 7.0500(10)
_cell_length_c 24.832(4)
_cell_volume 2615.6(10)
_diffrn_radiation_type Mo
_diffrn_radiation_wavelength 0.71073
_exptl_absorpt_coefficient_mu 0.4963
_exptl_crystal_density_diffrn 1.444
_exptl_crystal_F_000 1184
_cod_data_source_file ab0216.cif
_cod_data_source_block ab0216a
_cod_depositor_comments
;

The H-M spacegroup name 'A 1 1 2/a' in the original CIF seems to be
wrong, it is incompatible with the 'b axis unique' comment. The b axis
unique simbol should be 'A 1 2/a 1'. Encifer shows better packing when
H-M symbol is changed to 'A 1 2/a 1'

Saulius Gra\<zulis

;

loop_
_cod_entry_issue_id
_cod_entry_issue_origin
_cod_entry_issue_severity
1 original warning

_cod_original_cell_volume 2616(2)
_cod_original_sg_symbol_H-M 'A 1 1 2/a {non-std setting; b axis unique}'
_cod_database_code 2000154

loop_
_atom_site_label
_atom_site_fract_x
_atom_site_fract_y
_atom_site_fract_z
P(1) .31360(10) .3560(3) .61388(8)
S(1) .25660(10) .5198(3) .66251(9)
S(2) .30210(10) .0692(3) .62594(8)
O(1) .4166(3) .4089(7) .6078(2)
N(1) .2821(3) .3755(8) .5496(2)
N(2) .1896(3) .3255(8) .5428(2)
C(11) .4689(4) .3294(9) .5674(3)
C(12) .4329(4) .2950(10) .5167(3)
C(13) .4899(4) .2330(10) .4772(3)
C(14) .5795(4) .2030(10) .4878(3)
C(15) .6126(4) .2380(10) .5389(3)
C(16) .5585(4) .3000(10) .5782(3)
C(21) .3381(4) .3309(8) .5060(3)
C(1) .3280(4) .0460(10) .6973(3)
C(2) .4255(5) .0610(10) .7113(3)
C(3) .4856(5) -.0770(10) .6828(4)
C(4) .5823(6) -.056(2) .7006(5)
H(131) .467(4) .211(9) .442(3)
H(141) .616(4) .158(9) .461(3)
H(151) .674(4) .219(9) .546(3)
H(161) .581(4) .325(9) .613(3)
H(11) .307(4) -.077(9) .709(3)
H(12) .296(4) .142(9) .715(3)
H(21) .431(4) .040(9) .749(3)
H(22) .444(4) .187(9) .702(3)
H(31) .466(4) -.203(9) .690(3)
H(32) .481(4) -.051(9) .645(3)
H(41) .616(4) .006(9) .674(3)
H(42) .607(4) -.173(9) .708(3)
H(43) .580(4) .047(9) .743(3)

loop_
_geom_bond_atom_site_label_1
_geom_bond_atom_site_label_2
_geom_bond_distance
C(13) H(131) 0.95(3)
C(15) H(151) 0.94(3)
C(1) H(11) 0.97(3)
C(2) H(21) 0.95(3)
C(3) H(31) 0.95(3)
C(4) H(41) 0.94(3)
C(4) H(43) 1.23(3)
C(14) H(141) 0.92(3)
C(16) H(161) 0.94(3)
C(1) H(12) 0.94(3)
C(2) H(22) 0.96(3)
C(3) H(32) 0.96(3)
C(4) H(42) 0.92(3)
P(1) S(1) 1.880(2)
P(1) O(1) 1.592(3)
S(2) C(1) 1.818(5)
N(1) N(2) 1.434(4)
N(2) C(21) 1.280(5)
C(11) C(16) 1.379(5)
C(12) C(21) 1.460(5)
C(14) C(15) 1.380(6)
C(1) C(2) 1.499(6)
C(3) C(4) 1.516(8)
P(1) S(2) 2.0520(10)
P(1) N(1) 1.667(3)
O(1) C(11) 1.394(5)
N(1) C(21) 1.409(5)
C(11) C(12) 1.387(5)
C(12) C(13) 1.375(5)
C(13) C(14) 1.379(5)
C(15) C(16) 1.344(6)
C(2) C(3) 1.506(9)
